data_4114518
loop_
_publ_author_name
'David J. Plaut'
'Stephen M. Martin'
'Kristian Kjaer'
'Markus J. Weygand'
'Meir Lahav'
'Leslie Leiserowitz'
'Isabelle Weissbuch'
'Michael D. Ward'

_publ_section_title
;
 Structural Characterization of Crystalline Ternary Inclusion Compounds at
 the Air-Water Interface
;
_journal_name_full 'Journal of the American Chemical Society'
_journal_page_first 15922
_journal_page_last 15934
_journal_paper_doi 10.1021/ja0371404
_journal_volume 125
_journal_year 2003
_chemical_compound_source 'D. Plaut, Prof. M. Ward'
_chemical_formula_moiety '[C(NH2)3][SO3C6H4C6H4CH3]'
_chemical_formula_sum 'C14 H17 N3 O3 S'
_chemical_formula_weight 307.37
_chemical_melting_point 567
_chemical_name_common guanidinium_4'-methylbiphenyl-4-sulfonate
_chemical_name_systematic
; 
 ? 
;
_space_group_IT_number 14
_symmetry_cell_setting monoclinic
_symmetry_space_group_name_Hall '-P 2yn'
_symmetry_space_group_name_H-M 'P 1 21/n 1'
_atom_sites_solution_hydrogens geom
_atom_sites_solution_primary direct
_atom_sites_solution_secondary difmap
_audit_creation_method SHELXL-97
_cell_angle_alpha 90.00
_cell_angle_beta 94.679(5)
_cell_angle_gamma 90.00
_cell_formula_units_Z 8
_cell_length_a 11.902(3)
_cell_length_b 7.5617(16)
_cell_length_c 34.130(7)
_cell_measurement_reflns_used 928
_cell_measurement_temperature 293(2)
_cell_measurement_theta_max 24.85
_cell_measurement_theta_min 2.58
_cell_volume 3061.4(12)
_computing_cell_refinement 'SAINT, Bruker'
_computing_data_collection 'SMART, Bruker'
_computing_data_reduction 'SAINT, Bruker'
_computing_molecular_graphics 'X-Seed (Barbour, 1999)'
_computing_structure_refinement 'SHELXL-97 (Sheldrick, 1997)'
_computing_structure_solution 'SHELXS-97 (Sheldrick, 1990)'
_diffrn_ambient_temperature 173(2)
_diffrn_measured_fraction_theta_full 0.993
_diffrn_measured_fraction_theta_max 0.993
_diffrn_measurement_device_type 'Siemens SMART Platform CCD'
_diffrn_measurement_method 'area detector, omega scans'
_diffrn_radiation_monochromator graphite
_diffrn_radiation_source 'normal-focus sealed tube'
_diffrn_radiation_type MoK\a
_diffrn_radiation_wavelength 0.71073
_diffrn_reflns_av_R_equivalents 0.0423
_diffrn_reflns_av_sigmaI/netI 0.0589
_diffrn_reflns_limit_h_max 15
_diffrn_reflns_limit_h_min -13
_diffrn_reflns_limit_k_max 9
_diffrn_reflns_limit_k_min -9
_diffrn_reflns_limit_l_max 39
_diffrn_reflns_limit_l_min -43
_diffrn_reflns_number 18521
_diffrn_reflns_theta_full 27.14
_diffrn_reflns_theta_max 27.14
_diffrn_reflns_theta_min 1.20
_diffrn_standards_decay_% 0
_diffrn_standards_interval_count 0
_diffrn_standards_interval_time 0
_diffrn_standards_number 0
_exptl_absorpt_coefficient_mu 0.225
_exptl_absorpt_correction_T_max 0.954
_exptl_absorpt_correction_T_min 0.905
_exptl_absorpt_correction_type multi-scan
_exptl_absorpt_process_details 'SADABS, R. Blessing, 1995'
_exptl_crystal_colour colorless
_exptl_crystal_density_diffrn 1.334
_exptl_crystal_description block
_exptl_crystal_F_000 1296
_exptl_crystal_size_max 0.49
_exptl_crystal_size_mid 0.37
_exptl_crystal_size_min 0.21
_refine_diff_density_max 0.577
_refine_diff_density_min -0.320
_refine_diff_density_rms 0.095
_refine_ls_extinction_method none
_refine_ls_goodness_of_fit_ref 1.096
_refine_ls_hydrogen_treatment mixed
_refine_ls_matrix_type full
_refine_ls_number_parameters 381
_refine_ls_number_reflns 6731
_refine_ls_number_restraints 0
_refine_ls_restrained_S_all 1.096
_refine_ls_R_factor_all 0.0955
_refine_ls_R_factor_gt 0.0580
_refine_ls_shift/su_max 0.000
_refine_ls_shift/su_mean 0.000
_refine_ls_structure_factor_coef Fsqd
_refine_ls_weighting_details 'calc w=1/[\s^2^(Fo^2^)+(0.1025P)^2^+0.1850P] where P=(Fo^2^+2Fc^2^)/3'
_refine_ls_weighting_scheme calc
_refine_ls_wR_factor_gt 0.1899
_refine_ls_wR_factor_ref 0.2052
_reflns_number_gt 4064
_reflns_number_total 6731
_reflns_threshold_expression >2sigma(I)
_cod_data_source_file ja0371404si20030708_021404.cif
_cod_data_source_block GC1BPS_(1)
_cod_original_cell_volume 3061.4(11)
_cod_database_code 4114518

loop_
_symmetry_equiv_pos_as_xyz
'x, y, z'
'-x+1/2, y+1/2, -z+1/2'
'-x, -y, -z'
'x-1/2, -y-1/2, z-1/2'

loop_
_atom_site_label
_atom_site_type_symbol
_atom_site_fract_x
_atom_site_fract_y
_atom_site_fract_z
_atom_site_U_iso_or_equiv
_atom_site_adp_type
_atom_site_occupancy
_atom_site_symmetry_multiplicity
_atom_site_calc_flag
_atom_site_refinement_flags
S1 S 0.21700(7) 0.74024(10) 0.08396(3) 0.0291(2) Uani 1 1 d .
S2 S -0.23117(7) 0.74515(10) 0.45700(2) 0.0258(2) Uani 1 1 d .
O1 O 0.28340(19) 0.5815(3) 0.07803(7) 0.0335(6) Uani 1 1 d .
O2 O 0.28240(19) 0.9011(3) 0.07977(7) 0.0337(6) Uani 1 1 d .
O3 O 0.1103(2) 0.7428(3) 0.06015(7) 0.0339(6) Uani 1 1 d .
O4 O -0.27726(18) 0.9066(3) 0.47256(6) 0.0301(5) Uani 1 1 d .
C5 C -0.2583(3) 0.5894(5) 0.38476(10) 0.0381(9) Uani 1 1 d .
H5 H -0.2246 0.4911 0.3972 0.046 Uiso 1 1 calc R
O6 O -0.27520(18) 0.5861(3) 0.47413(6) 0.0306(5) Uani 1 1 d .
C7 C 0.1361(3) 0.7337(4) 0.21248(10) 0.0281(7) Uani 1 1 d .
O8 O -0.10851(19) 0.7457(3) 0.45872(7) 0.0308(5) Uani 1 1 d .
C9 C -0.3415(3) 0.7291(4) 0.32566(10) 0.0298(7) Uani 1 1 d .
C10 C -0.3685(3) 0.7268(4) 0.28222(10) 0.0292(7) Uani 1 1 d .
C11 C 0.2156(3) 0.6197(5) 0.19876(11) 0.0408(9) Uani 1 1 d .
H11 H 0.2539 0.5417 0.2162 0.049 Uiso 1 1 calc R
C12 C -0.2781(3) 0.7394(4) 0.40644(9) 0.0264(7) Uani 1 1 d .
C13 C -0.0139(3) 0.7805(4) 0.30529(11) 0.0346(8) Uani 1 1 d .
H13 H -0.0848 0.8149 0.3121 0.042 Uiso 1 1 calc R
C17 C 0.1837(3) 0.7342(4) 0.13346(10) 0.0282(7) Uani 1 1 d .
C18 C 0.0415(3) 0.7316(5) 0.37705(10) 0.0402(9) Uani 1 1 d .
H18A H 0.0672 0.6234 0.3895 0.060 Uiso 1 1 calc R
H18B H -0.0382 0.7436 0.3789 0.060 Uiso 1 1 calc R
H18C H 0.0799 0.8298 0.3900 0.060 Uiso 1 1 calc R
C20 C -0.2953(3) 0.6496(5) 0.25754(10) 0.0356(8) Uani 1 1 d .
H20 H -0.2302 0.5943 0.2684 0.043 Uiso 1 1 calc R
C21 C -0.3648(3) 0.8746(5) 0.34789(10) 0.0381(9) Uani 1 1 d .
H21 H -0.4024 0.9704 0.3359 0.046 Uiso 1 1 calc R
C22 C -0.2884(3) 0.5849(5) 0.34478(10) 0.0386(9) Uani 1 1 d .
H22 H -0.2731 0.4844 0.3304 0.046 Uiso 1 1 calc R
C23 C 0.1114(3) 0.7332(4) 0.25445(10) 0.0287(7) Uani 1 1 d .
C24 C 0.2392(3) 0.6196(5) 0.15987(11) 0.0419(9) Uani 1 1 d .
H24 H 0.2927 0.5419 0.1514 0.050 Uiso 1 1 calc R
C27 C -0.3331(3) 0.8807(5) 0.38787(10) 0.0361(8) Uani 1 1 d .
H27 H -0.3491 0.9807 0.4023 0.043 Uiso 1 1 calc R
C28 C 0.0076(3) 0.7831(4) 0.26647(10) 0.0327(8) Uani 1 1 d .
H28 H -0.0488 0.8193 0.2477 0.039 Uiso 1 1 calc R
C29 C 0.0659(3) 0.7285(4) 0.33459(10) 0.0308(8) Uani 1 1 d .
C30 C 0.1700(3) 0.6747(5) 0.32289(10) 0.0372(9) Uani 1 1 d .
H30 H 0.2254 0.6364 0.3418 0.045 Uiso 1 1 calc R
C31 C 0.1927(3) 0.6772(5) 0.28393(11) 0.0366(8) Uani 1 1 d .
H31 H 0.2632 0.6411 0.2771 0.044 Uiso 1 1 calc R
C32 C 0.1022(3) 0.8482(5) 0.14618(10) 0.0387(9) Uani 1 1 d .
H32 H 0.0632 0.9242 0.1285 0.046 Uiso 1 1 calc R
C33 C -0.4142(3) 0.7334(4) 0.19994(10) 0.0358(8) Uani 1 1 d .
C34 C -0.4890(3) 0.8059(5) 0.22457(11) 0.0421(9) Uani 1 1 d .
H34 H -0.5557 0.8565 0.2138 0.051 Uiso 1 1 calc R
C35 C -0.3175(3) 0.6536(5) 0.21721(10) 0.0398(9) Uani 1 1 d .
H35 H -0.2668 0.6018 0.2013 0.048 Uiso 1 1 calc R
C38 C -0.4656(3) 0.8041(5) 0.26525(11) 0.0395(9) Uani 1 1 d .
H38 H -0.5162 0.8557 0.2812 0.047 Uiso 1 1 calc R
C39 C 0.0799(3) 0.8476(5) 0.18525(10) 0.0373(9) Uani 1 1 d .
H39 H 0.0261 0.9250 0.1936 0.045 Uiso 1 1 calc R
C40 C -0.4390(4) 0.7322(5) 0.15592(11) 0.0487(10) Uani 1 1 d .
H40A H -0.4949 0.6439 0.1488 0.073 Uiso 1 1 calc R
H40B H -0.3712 0.7058 0.1436 0.073 Uiso 1 1 calc R
H40C H -0.4667 0.8462 0.1473 0.073 Uiso 1 1 calc R
N14 N 0.0244(2) 0.3925(4) 0.03841(8) 0.0360(7) Uani 1 1 d .
H14A H -0.0462 0.3932 0.0306 0.043 Uiso 1 1 calc R
H14B H 0.0606 0.4906 0.0414 0.043 Uiso 1 1 calc R
N19 N 0.0219(2) 0.0900(4) 0.04119(8) 0.0357(7) Uani 1 1 d .
H19A H 0.0567 -0.0086 0.0455 0.043 Uiso 1 1 calc R
H19B H -0.0489 0.0905 0.0338 0.043 Uiso 1 1 calc R
N25 N 0.1859(3) 0.2400(4) 0.05708(10) 0.0432(8) Uani 1 1 d .
H25A H 0.2208 0.1415 0.0614 0.052 Uiso 1 1 calc R
H25B H 0.2219 0.3384 0.0601 0.052 Uiso 1 1 calc R
C37 C 0.0772(3) 0.2403(4) 0.04580(10) 0.0296(7) Uani 1 1 d .
N15 N 0.5030(2) 0.8964(4) 0.04652(8) 0.0316(6) Uani 1 1 d .
H15A H 0.4374 0.8963 0.0554 0.038 Uiso 1 1 calc R
H15B H 0.5354 0.9950 0.0419 0.038 Uiso 1 1 calc R
N16 N 0.5040(2) 0.5936(3) 0.04699(8) 0.0314(6) Uani 1 1 d .
H16A H 0.4384 0.5933 0.0559 0.038 Uiso 1 1 calc R
H16B H 0.5371 0.4953 0.0427 0.038 Uiso 1 1 calc R
C26 C 0.5538(3) 0.7452(4) 0.03992(9) 0.0268(7) Uani 1 1 d .
N36 N 0.6542(3) 0.7457(4) 0.02560(9) 0.0370(7) Uani 1 1 d .
H36A H 0.6860 0.8443 0.0206 0.044 Uiso 1 1 calc R
H36B H 0.6873 0.6473 0.0213 0.044 Uiso 1 1 calc R

loop_
_atom_site_aniso_label
_atom_site_aniso_U_11
_atom_site_aniso_U_22
_atom_site_aniso_U_33
_atom_site_aniso_U_23
_atom_site_aniso_U_13
_atom_site_aniso_U_12
S1 0.0275(5) 0.0217(4) 0.0390(5) 0.0005(4) 0.0085(4) 0.0001(3)
S2 0.0249(4) 0.0226(4) 0.0296(4) -0.0011(3) 0.0010(3) 0.0002(3)
O1 0.0323(13) 0.0230(12) 0.0464(14) -0.0015(10) 0.0109(11) 0.0010(10)
O2 0.0337(14) 0.0229(12) 0.0455(14) 0.0022(10) 0.0099(11) -0.0018(10)
O3 0.0323(13) 0.0269(13) 0.0427(14) 0.0003(10) 0.0031(11) 0.0006(10)
O4 0.0322(13) 0.0244(12) 0.0337(13) -0.0026(9) 0.0023(10) 0.0016(10)
C5 0.046(2) 0.028(2) 0.038(2) 0.0023(15) -0.0097(16) 0.0066(16)
O6 0.0310(13) 0.0269(13) 0.0342(13) 0.0026(10) 0.0043(10) -0.0015(10)
C7 0.0248(17) 0.0208(17) 0.0386(18) 0.0017(14) 0.0027(14) 0.0003(13)
O8 0.0252(12) 0.0289(13) 0.0379(13) -0.0020(10) 0.0008(10) 0.0003(10)
C9 0.0266(18) 0.0278(18) 0.0347(18) 0.0019(14) 0.0007(14) 0.0005(14)
C10 0.0299(18) 0.0251(18) 0.0321(17) 0.0006(13) -0.0014(14) -0.0004(14)
C11 0.042(2) 0.037(2) 0.043(2) 0.0046(17) 0.0029(17) 0.0100(17)
C12 0.0246(16) 0.0239(17) 0.0308(16) 0.0004(13) 0.0033(13) -0.0012(13)
C13 0.0292(19) 0.034(2) 0.042(2) 0.0003(15) 0.0060(15) 0.0032(15)
C17 0.0270(17) 0.0211(17) 0.0373(18) 0.0025(14) 0.0069(14) 0.0001(13)
C18 0.045(2) 0.038(2) 0.037(2) -0.0003(16) -0.0014(17) -0.0033(17)
C20 0.034(2) 0.035(2) 0.038(2) 0.0001(16) -0.0026(15) -0.0025(16)
C21 0.049(2) 0.0294(19) 0.035(2) 0.0040(15) 0.0014(16) 0.0093(16)
C22 0.047(2) 0.029(2) 0.038(2) -0.0041(15) -0.0053(17) 0.0069(16)
C23 0.0302(18) 0.0191(16) 0.0365(18) -0.0010(14) 0.0013(14) -0.0023(14)
C24 0.041(2) 0.036(2) 0.049(2) 0.0066(17) 0.0106(18) 0.0149(17)
C27 0.046(2) 0.0265(19) 0.0359(19) -0.0028(15) 0.0041(16) 0.0007(16)
C28 0.0266(18) 0.034(2) 0.0366(19) 0.0041(15) -0.0018(15) 0.0015(14)
C29 0.0365(19) 0.0206(17) 0.0345(18) 0.0005(13) -0.0015(15) -0.0062(14)
C30 0.034(2) 0.036(2) 0.040(2) 0.0055(16) -0.0079(16) -0.0022(16)
C31 0.0279(19) 0.035(2) 0.046(2) -0.0001(17) -0.0006(16) 0.0032(16)
C32 0.039(2) 0.034(2) 0.042(2) 0.0054(16) 0.0040(17) 0.0088(17)
C33 0.048(2) 0.0244(18) 0.0341(18) 0.0028(15) -0.0027(16) -0.0058(16)
C34 0.043(2) 0.036(2) 0.045(2) 0.0023(17) -0.0094(18) 0.0070(17)
C35 0.036(2) 0.043(2) 0.040(2) -0.0081(17) 0.0049(16) -0.0051(17)
C38 0.042(2) 0.035(2) 0.041(2) 0.0009(16) 0.0006(17) 0.0047(17)
C39 0.034(2) 0.038(2) 0.040(2) 0.0041(16) 0.0078(16) 0.0097(16)
C40 0.063(3) 0.046(2) 0.036(2) 0.0022(17) -0.0060(19) -0.005(2)
N14 0.0289(16) 0.0276(16) 0.0508(18) 0.0080(13) -0.0017(13) -0.0006(12)
N19 0.0300(16) 0.0254(16) 0.0507(18) -0.0028(13) -0.0037(13) 0.0001(12)
N25 0.0314(17) 0.0248(16) 0.071(2) 0.0010(14) -0.0084(15) -0.0010(13)
C37 0.0299(18) 0.0282(18) 0.0303(17) 0.0020(14) 0.0008(14) 0.0013(15)
N15 0.0323(16) 0.0252(15) 0.0383(16) -0.0014(12) 0.0090(12) -0.0024(12)
N16 0.0322(16) 0.0241(15) 0.0392(16) 0.0007(12) 0.0097(12) 0.0015(12)
C26 0.0271(17) 0.0271(17) 0.0262(16) 0.0004(14) 0.0017(13) 0.0006(14)
N36 0.0334(17) 0.0231(15) 0.0563(19) 0.0001(13) 0.0140(14) -0.0010(12)

loop_
_atom_type_symbol
_atom_type_description
_atom_type_scat_dispersion_real
_atom_type_scat_dispersion_imag
_atom_type_scat_source
C C 0.0033 0.0016 'International Tables Vol C Tables 4.2.6.8 and 6.1.1.4'
H H 0.0000 0.0000 'International Tables Vol C Tables 4.2.6.8 and 6.1.1.4'
N N 0.0061 0.0033 'International Tables Vol C Tables 4.2.6.8 and 6.1.1.4'
O O 0.0106 0.0060 'International Tables Vol C Tables 4.2.6.8 and 6.1.1.4'
S S 0.1246 0.1234 'International Tables Vol C Tables 4.2.6.8 and 6.1.1.4'

loop_
_geom_angle_atom_site_label_1
_geom_angle_atom_site_label_2
_geom_angle_atom_site_label_3
_geom_angle
O3 S1 O2 112.57(13)
O3 S1 O1 113.10(13)
O2 S1 O1 111.91(14)
O3 S1 C17 106.34(15)
O2 S1 C17 106.18(14)
O1 S1 C17 106.11(14)
O6 S2 O8 112.29(13)
O6 S2 O4 112.84(14)
O8 S2 O4 112.90(13)
O6 S2 C12 106.04(14)
O8 S2 C12 105.95(15)
O4 S2 C12 106.12(14)
C22 C5 C12 120.4(3)
C11 C7 C39 117.4(3)
C11 C7 C23 121.1(3)
C39 C7 C23 121.4(3)
C21 C9 C22 118.1(3)
C21 C9 C10 121.3(3)
C22 C9 C10 120.6(3)
C38 C10 C20 118.0(3)
C38 C10 C9 121.2(3)
C20 C10 C9 120.8(3)
C24 C11 C7 121.5(3)
C27 C12 C5 118.9(3)
C27 C12 S2 121.9(3)
C5 C12 S2 119.1(2)
C28 C13 C29 122.2(3)
C24 C17 C32 119.6(3)
C24 C17 S1 120.5(3)
C32 C17 S1 119.9(3)
C35 C20 C10 121.1(3)
C9 C21 C27 121.2(3)
C5 C22 C9 120.9(3)
C28 C23 C31 116.7(3)
C28 C23 C7 122.4(3)
C31 C23 C7 120.9(3)
C11 C24 C17 120.3(3)
C12 C27 C21 120.5(3)
C13 C28 C23 121.6(3)
C13 C29 C30 116.8(3)
C13 C29 C18 121.3(3)
C30 C29 C18 121.9(3)
C31 C30 C29 121.4(3)
C30 C31 C23 121.2(3)
C39 C32 C17 119.5(3)
C34 C33 C35 117.8(3)
C34 C33 C40 121.6(3)
C35 C33 C40 120.6(4)
C33 C34 C38 121.0(3)
C20 C35 C33 121.2(3)
C10 C38 C34 121.0(4)
C32 C39 C7 121.7(3)
N19 C37 N25 120.1(3)
N19 C37 N14 120.1(3)
N25 C37 N14 119.7(3)
N15 C26 N16 120.1(3)
N15 C26 N36 119.9(3)
N16 C26 N36 120.0(3)

loop_
_geom_bond_atom_site_label_1
_geom_bond_atom_site_label_2
_geom_bond_distance
S1 O3 1.451(2)
S1 O2 1.458(2)
S1 O1 1.461(2)
S1 C17 1.767(3)
S2 O6 1.454(2)
S2 O8 1.456(2)
S2 O4 1.457(2)
S2 C12 1.771(3)
C5 C22 1.383(5)
C5 C12 1.385(4)
C7 C11 1.390(5)
C7 C39 1.397(5)
C7 C23 1.486(5)
C9 C21 1.377(5)
C9 C22 1.395(4)
C9 C10 1.491(5)
C10 C38 1.380(5)
C10 C20 1.389(5)
C11 C24 1.379(5)
C12 C27 1.380(5)
C13 C28 1.370(5)
C13 C29 1.379(5)
C17 C24 1.380(5)
C17 C32 1.393(5)
C18 C29 1.501(5)
C20 C35 1.381(5)
C21 C27 1.387(5)
C23 C28 1.386(5)
C23 C31 1.403(5)
C29 C30 1.394(5)
C30 C31 1.378(5)
C32 C39 1.381(5)
C33 C34 1.386(6)
C33 C35 1.388(5)
C33 C40 1.507(5)
C34 C38 1.394(5)
N14 C37 1.326(4)
N19 C37 1.316(4)
N25 C37 1.319(4)
N15 C26 1.322(4)
N16 C26 1.322(4)
C26 N36 1.327(4)
